data_4318722
loop_
_publ_author_name
'Warren K. Miller'
'John D. Gilbertson'
'Carmen Leiva-Paredes'
'Paul R. Bernatis'
'Timothy J. R. Weakley'
'David K. Lyon'
'David R. Tyler'

_publ_contact_author_address
;Department of Chemistry,
University of Oregon,
Eugene, OR 97403-1253
USA
;
_publ_contact_author_email tweakley@oregon.uoregon.edu
_publ_contact_author_fax 01(541)3464643
_publ_contact_author_name 'Dr Timothy J. R. Weakley'
_publ_contact_author_phone 01(541)3464620
_publ_section_title
;
 Precursors to Water-Soluble Dinitrogen Carriers. Synthesis of
 Water-Soluble Complexes of Iron(II) Containing Water-Soluble Chelating
 Phosphine Ligands of the Type 1,2-Bis(bis(hydroxyalkyl)phosphino)ethane
;
_journal_name_full 'Inorganic Chemistry'
_journal_page_first 5453
_journal_page_last 5465
_journal_paper_doi 10.1021/ic025774q
_journal_volume 41
_journal_year 2002
_chemical_formula_structural 'Fe (C18 H40 O4 P2 )2 Cl2'
_chemical_formula_sum 'C36 H80 Cl2 Fe O8 P4'
_chemical_formula_weight 891.67
_space_group_IT_number 15
_symmetry_cell_setting monoclinic
_symmetry_Int_Tables_number 15
_symmetry_space_group_name_Hall '-C 2yc'
_symmetry_space_group_name_H-M 'C 1 2/c 1'
_cell_angle_alpha 90
_cell_angle_beta 111.393(8)
_cell_angle_gamma 90
_cell_formula_units_Z 4
_cell_length_a 19.747(1)
_cell_length_b 12.7393(9)
_cell_length_c 19.783(2)
_cell_measurement_reflns_used 25
_cell_measurement_temperature 294.2
_cell_measurement_theta_max 30.0
_cell_measurement_theta_min 28.0
_cell_volume 4633.8(7)
_diffrn_ambient_temperature 294
_diffrn_measurement_device 'Enraf-Nonius CAD4 diffractometer'
_diffrn_measurement_method 'omega/2-theta scans'
_diffrn_orient_matrix_UB_11 -0.01489
_diffrn_orient_matrix_UB_12 0.06736
_diffrn_orient_matrix_UB_13 0.01657
_diffrn_orient_matrix_UB_21 -0.04820
_diffrn_orient_matrix_UB_22 -0.03146
_diffrn_orient_matrix_UB_23 -0.00581
_diffrn_orient_matrix_UB_31 0.02031
_diffrn_orient_matrix_UB_32 -0.02529
_diffrn_orient_matrix_UB_33 0.05140
_diffrn_radiation_detector 'scintillation counter'
_diffrn_radiation_monochromator graphite
_diffrn_radiation_source 'sealed X-ray tube'
_diffrn_radiation_type 'Mo K\a'
_diffrn_radiation_wavelength 0.71073
_diffrn_reflns_av_R_equivalents 0.012
_diffrn_reflns_limit_h_max 18
_diffrn_reflns_limit_h_min 0
_diffrn_reflns_limit_k_max 15
_diffrn_reflns_limit_k_min 0
_diffrn_reflns_limit_l_max 21
_diffrn_reflns_limit_l_min -22
_diffrn_reflns_number 3375
_diffrn_reflns_theta_max 25.0
_diffrn_reflns_theta_min 1.5
_diffrn_standards_decay_% 34.0
_diffrn_standards_interval_count 60
_diffrn_standards_number 3
_exptl_absorpt_coefficient_mu 0.619
_exptl_absorpt_correction_type none
_exptl_crystal_colour green
_exptl_crystal_density_diffrn 1.278
_exptl_crystal_density_meas ?
_exptl_crystal_description prism
_exptl_crystal_F_000 1920.00
_exptl_crystal_size_max 0.43
_exptl_crystal_size_mid 0.32
_exptl_crystal_size_min 0.29
_refine_diff_density_max 0.48
_refine_diff_density_min -0.45
_refine_ls_abs_structure_details 'not applicable'
_refine_ls_extinction_coef '2.5(2) \\times 10^-7^'
_refine_ls_extinction_expression 'equ(3) Acta Cryst.(1968) A24, p213.'
_refine_ls_extinction_method 'Zachariasen (1967)'
_refine_ls_goodness_of_fit_all 2.21
_refine_ls_goodness_of_fit_ref 2.29
_refine_ls_hydrogen_treatment constr
_refine_ls_matrix_type full
_refine_ls_number_constraints 0
_refine_ls_number_parameters 233
_refine_ls_number_reflns 3079
_refine_ls_number_restraints 0
_refine_ls_R_factor_all 0.058
_refine_ls_R_factor_gt 0.041
_refine_ls_shift/su_max 0.0085
_refine_ls_shift/su_mean 0.0016
_refine_ls_structure_factor_coef Fsqd
_refine_ls_weighting_details 'w = 4F~o~^2^/[\s^2^(I) + (0.020I)^2^]'
_refine_ls_weighting_scheme calc
_refine_ls_wR_factor_all 0.096
_refine_ls_wR_factor_ref 0.048
_reflns_number_observed 2607
_reflns_number_total 3079
_reflns_observed_criterion I>1.00\s(I)
_cod_data_source_file ic025774q_s1_6.cif
_cod_data_source_block 4_C36H80Cl2FeO8P4
_cod_depositor_comments
;
The following automatic conversions were performed:

'_exptl_crystal_density_meas' value 'not measured' was changed to '?'
- the value is perceived as not measured.

Automatic conversion script
Id: cif_fix_values 3008 2015-01-20 13:52:24Z robertas 
;
_cod_original_cell_volume 4633(1)
_cod_original_sg_symbol_H-M 'C 2/c '
_cod_original_formula_sum 'C36 H80 Cl2 Fe O8 P4 '
_cod_database_code 4318722

loop_
_symmetry_equiv_pos_as_xyz
'   +x,   +y,   +z'
'1/2+x,1/2+y,   +z'
'   -x,   +y,1/2-z'
1/2-x,1/2+y,1/2-z
'   -x,   -y,   -z'
'1/2-x,1/2-y,   -z'
'   +x,   -y,1/2+z'
1/2+x,1/2-y,1/2+z

loop_
_atom_site_label
_atom_site_fract_x
_atom_site_fract_y
_atom_site_fract_z
_atom_site_U_iso_or_equiv
_atom_site_occupancy
_atom_site_refinement_flags
_atom_site_adp_type
_atom_site_calc_flag
_atom_site_calc_attached_atom
Fe 0.7500 0.2500 0.5000 0.0326(2) 0.500 S Uani d ?
Cl 0.72140(5) 0.28231(6) 0.37548(4) 0.0437(2) 1.000 . Uani d ?
P(1) 0.79622(5) 0.41287(6) 0.53474(4) 0.0364(2) 1.000 . Uani d ?
P(2) 0.64298(5) 0.32288(6) 0.49420(5) 0.0382(2) 1.000 . Uani d ?
O(1) 1.0778(1) 0.4956(2) 0.6367(1) 0.0700(9) 1.000 . Uani d ?
O(2) 0.7640(1) 0.6864(2) 0.3635(1) 0.0697(9) 1.000 . Uani d ?
O(3) 0.4346(2) 0.2928(3) 0.5991(2) 0.087(1) 1.000 . Uani d ?
O(4) 0.4047(2) 0.4958(3) 0.3180(2) 0.128(1) 1.000 . Uani d ?
C(1) 0.7356(2) 0.4756(2) 0.5744(2) 0.044(1) 1.000 . Uani d ?
C(2) 0.6579(2) 0.4616(3) 0.5222(2) 0.048(1) 1.000 . Uani d ?
C(3) 0.8843(2) 0.4376(2) 0.6083(2) 0.044(1) 1.000 . Uani d ?
C(4) 0.9514(2) 0.4545(3) 0.5889(2) 0.049(1) 1.000 . Uani d ?
C(5) 1.0188(2) 0.4653(3) 0.6558(2) 0.057(1) 1.000 . Uani d ?
C(6) 1.1402(2) 0.5205(4) 0.6980(2) 0.088(2) 1.000 . Uani d ?
C(7) 0.7969(2) 0.5057(2) 0.4644(2) 0.0418(9) 1.000 . Uani d ?
C(8) 0.8036(2) 0.6220(3) 0.4842(2) 0.053(1) 1.000 . Uani d ?
C(9) 0.8218(2) 0.6897(3) 0.4308(2) 0.055(1) 1.000 . Uani d ?
C(10) 0.7758(3) 0.7508(4) 0.3104(3) 0.098(2) 1.000 . Uani d ?
C(11) 0.6037(2) 0.2698(3) 0.5581(2) 0.047(1) 1.000 . Uani d ?
C(12) 0.5275(2) 0.2997(3) 0.5504(2) 0.062(1) 1.000 . Uani d ?
C(13) 0.5087(2) 0.2674(3) 0.6136(2) 0.065(1) 1.000 . Uani d ?
C(14) 0.4140(3) 0.2775(5) 0.6569(3) 0.099(2) 1.000 . Uani d ?
C(15) 0.5670(2) 0.3302(3) 0.4063(2) 0.050(1) 1.000 . Uani d ?
C(16) 0.5144(3) 0.4190(4) 0.3918(3) 0.098(2) 1.000 . Uani d ?
C(17) 0.4524(2) 0.4174(3) 0.3242(2) 0.069(1) 1.000 . Uani d ?
C(18) 0.3466(2) 0.5056(3) 0.2562(3) 0.082(1) 1.000 . Uani d ?
H(1) 0.7415 0.4436 0.6196 0.053 1.000 . Uiso c ?
H(2) 0.7467 0.5483 0.5817 0.053 1.000 . Uiso c ?
H(3) 0.6495 0.5047 0.4807 0.058 1.000 . Uiso c ?
H(4) 0.6253 0.4812 0.5455 0.058 1.000 . Uiso c ?
H(5) 0.8786 0.4987 0.6332 0.053 1.000 . Uiso c ?
H(6) 0.8941 0.3791 0.6401 0.053 1.000 . Uiso c ?
H(7) 0.9570 0.3962 0.5614 0.059 1.000 . Uiso c ?
H(8) 0.9451 0.5167 0.5607 0.059 1.000 . Uiso c ?
H(9) 1.0294 0.3998 0.6805 0.068 1.000 . Uiso c ?
H(10) 1.0109 0.5169 0.6868 0.068 1.000 . Uiso c ?
H(11) 1.1548 0.4607 0.7286 0.106 1.000 . Uiso c ?
H(12) 1.1786 0.5409 0.6825 0.106 1.000 . Uiso c ?
H(13) 1.1293 0.5766 0.7239 0.106 1.000 . Uiso c ?
H(14) 0.8367 0.4879 0.4506 0.050 1.000 . Uiso c ?
H(15) 0.7527 0.4966 0.4241 0.050 1.000 . Uiso c ?
H(16) 0.7586 0.6452 0.4862 0.063 1.000 . Uiso c ?
H(17) 0.8409 0.6300 0.5306 0.063 1.000 . Uiso c ?
H(18) 0.8648 0.6642 0.4255 0.066 1.000 . Uiso c ?
H(19) 0.8293 0.7599 0.4480 0.066 1.000 . Uiso c ?
H(20) 0.8184 0.7282 0.3029 0.118 1.000 . Uiso c ?
H(21) 0.7352 0.7458 0.2661 0.118 1.000 . Uiso c ?
H(22) 0.7818 0.8216 0.3266 0.118 1.000 . Uiso c ?
H(23) 0.6046 0.1955 0.5544 0.056 1.000 . Uiso c ?
H(24) 0.6347 0.2909 0.6053 0.056 1.000 . Uiso c ?
H(25) 0.5227 0.3738 0.5454 0.074 1.000 . Uiso c ?
H(26) 0.4944 0.2670 0.5081 0.074 1.000 . Uiso c ?
H(27) 0.5388 0.3037 0.6558 0.077 1.000 . Uiso c ?
H(28) 0.5157 0.1940 0.6210 0.077 1.000 . Uiso c ?
H(29) 0.4432 0.3197 0.6964 0.119 1.000 . Uiso c ?
H(30) 0.3644 0.2965 0.6441 0.119 1.000 . Uiso c ?
H(31) 0.4202 0.2057 0.6707 0.119 1.000 . Uiso c ?
H(32) 0.5876 0.3326 0.3699 0.060 1.000 . Uiso c ?
H(33) 0.5397 0.2673 0.4014 0.060 1.000 . Uiso c ?
H(34) 0.4962 0.4204 0.4301 0.118 1.000 . Uiso c ?
H(35) 0.5406 0.4818 0.3926 0.118 1.000 . Uiso c ?
H(36) 0.4277 0.3524 0.3209 0.083 1.000 . Uiso c ?
H(37) 0.4695 0.4228 0.2853 0.083 1.000 . Uiso c ?
H(38) 0.3182 0.5639 0.2601 0.098 1.000 . Uiso c ?
H(39) 0.3624 0.5164 0.2168 0.098 1.000 . Uiso c ?
H(40) 0.3181 0.4435 0.2481 0.098 1.000 . Uiso c ?

loop_
_atom_site_aniso_label
_atom_site_aniso_U_11
_atom_site_aniso_U_22
_atom_site_aniso_U_33
_atom_site_aniso_U_12
_atom_site_aniso_U_13
_atom_site_aniso_U_23
Fe 0.0327(4) 0.0331(3) 0.0320(3) 0.0022(3) 0.0119(3) -0.0001(3)
Cl 0.0468(6) 0.0492(5) 0.0353(4) 0.0023(4) 0.0152(4) 0.0025(3)
P(1) 0.0368(6) 0.0355(4) 0.0361(4) -0.0004(4) 0.0124(4) -0.0026(3)
P(2) 0.0349(6) 0.0377(5) 0.0419(5) 0.0034(4) 0.0138(4) -0.0018(4)
O(1) 0.037(2) 0.112(2) 0.058(2) -0.011(2) 0.014(1) -0.016(2)
O(2) 0.068(2) 0.076(2) 0.059(2) -0.009(1) 0.016(1) 0.022(1)
O(3) 0.056(2) 0.131(3) 0.084(2) -0.012(2) 0.036(2) -0.018(2)
O(4) 0.098(3) 0.101(3) 0.115(3) 0.051(2) -0.046(2) -0.041(2)
C(1) 0.048(2) 0.039(2) 0.047(2) -0.003(2) 0.021(2) -0.010(1)
C(2) 0.043(2) 0.044(2) 0.059(2) 0.005(2) 0.020(2) -0.005(2)
C(3) 0.042(2) 0.041(2) 0.045(2) -0.003(2) 0.011(2) -0.006(1)
C(4) 0.043(2) 0.050(2) 0.051(2) -0.005(2) 0.014(2) -0.006(2)
C(5) 0.045(2) 0.066(2) 0.054(2) -0.005(2) 0.011(2) -0.003(2)
C(6) 0.042(3) 0.143(5) 0.070(3) -0.017(3) 0.010(2) -0.023(3)
C(7) 0.045(2) 0.035(2) 0.042(2) -0.004(2) 0.013(2) -0.001(1)
C(8) 0.063(3) 0.037(2) 0.056(2) -0.001(2) 0.017(2) -0.001(2)
C(9) 0.058(3) 0.040(2) 0.068(3) -0.004(2) 0.024(2) 0.003(2)
C(10) 0.148(5) 0.079(3) 0.074(3) -0.004(3) 0.048(3) 0.025(3)
C(11) 0.041(2) 0.051(2) 0.054(2) 0.003(2) 0.024(2) -0.002(2)
C(12) 0.050(3) 0.069(3) 0.071(3) -0.003(2) 0.030(2) -0.011(2)
C(13) 0.056(3) 0.074(3) 0.079(3) -0.014(2) 0.043(2) -0.016(2)
C(14) 0.069(3) 0.150(5) 0.094(4) -0.011(3) 0.049(3) -0.030(3)
C(15) 0.042(2) 0.050(2) 0.053(2) 0.008(2) 0.014(2) 0.000(2)
C(16) 0.086(3) 0.081(3) 0.085(3) 0.038(3) -0.019(3) -0.017(3)
C(17) 0.049(3) 0.072(3) 0.069(3) 0.011(2) 0.000(2) -0.002(2)
C(18) 0.058(3) 0.071(3) 0.089(3) 0.002(2) -0.006(2) 0.009(2)

loop_
_geom_angle_atom_site_label_1
_geom_angle_atom_site_label_2
_geom_angle_atom_site_label_3
_geom_angle
_geom_angle_site_symmetry_1
_geom_angle_site_symmetry_2
_geom_angle_site_symmetry_3
_geom_angle_publ_flag
Cl Fe Cl 180.00 . . 7_656 yes
Cl Fe P(1) 94.21(3) . . . yes
Cl Fe P(2) 90.69(3) . . . yes
P(1) Fe P(1) 180.00 . . 7_656 yes
P(1) Fe P(2) 84.58(3) . . . yes
P(2) Fe P(2) 180.00 . . 7_656 yes
Fe P(1) C(1) 105.9(1) . . . yes
Fe P(1) C(3) 123.7(1) . . . yes
Fe P(1) C(7) 118.3(1) . . . yes
C(1) P(1) C(3) 99.4(1) . . . yes
C(1) P(1) C(7) 103.3(1) . . . yes
C(3) P(1) C(7) 102.9(1) . . . yes
Fe P(2) C(2) 109.5(1) . . . yes
Fe P(2) C(11) 115.7(1) . . . yes
Fe P(2) C(15) 119.5(1) . . . yes
C(2) P(2) C(11) 101.9(2) . . . yes
C(2) P(2) C(15) 102.8(2) . . . yes
C(11) P(2) C(15) 105.4(2) . . . yes
C(5) O(1) C(6) 112.4(3) . . . yes
C(9) O(2) C(10) 113.0(3) . . . yes
C(13) O(3) C(14) 113.5(4) . . . yes
C(17) O(4) C(18) 119.3(4) . . . yes
P(1) C(1) C(2) 108.3(2) . . . yes
P(1) C(1) H(1) 109.8 . . . no
P(1) C(1) H(2) 109.8 . . . no
C(2) C(1) H(1) 109.8 . . . no
C(2) C(1) H(2) 109.8 . . . no
H(1) C(1) H(2) 109.5 . . . no
P(2) C(2) C(1) 109.1(2) . . . yes
P(2) C(2) H(3) 109.6 . . . no
P(2) C(2) H(4) 109.6 . . . no
C(1) C(2) H(3) 109.6 . . . no
C(1) C(2) H(4) 109.6 . . . no
H(3) C(2) H(4) 109.5 . . . no
P(1) C(3) C(4) 118.9(2) . . . yes
P(1) C(3) H(5) 107.1 . . . no
P(1) C(3) H(6) 107.1 . . . no
C(4) C(3) H(5) 107.1 . . . no
C(4) C(3) H(6) 107.1 . . . no
H(5) C(3) H(6) 109.5 . . . no
C(3) C(4) C(5) 111.3(3) . . . yes
C(3) C(4) H(7) 109.0 . . . no
C(3) C(4) H(8) 109.0 . . . no
C(5) C(4) H(7) 109.0 . . . no
C(5) C(4) H(8) 109.0 . . . no
H(7) C(4) H(8) 109.5 . . . no
O(1) C(5) C(4) 110.1(3) . . . yes
O(1) C(5) H(9) 109.3 . . . no
O(1) C(5) H(10) 109.3 . . . no
C(4) C(5) H(9) 109.3 . . . no
C(4) C(5) H(10) 109.3 . . . no
H(9) C(5) H(10) 109.5 . . . no
O(1) C(6) H(11) 109.5 . . . no
O(1) C(6) H(12) 109.5 . . . no
O(1) C(6) H(13) 109.5 . . . no
H(11) C(6) H(12) 109.5 . . . no
H(11) C(6) H(13) 109.5 . . . no
H(12) C(6) H(13) 109.4 . . . no
P(1) C(7) C(8) 117.1(2) . . . yes
P(1) C(7) H(14) 107.5 . . . no
P(1) C(7) H(15) 107.5 . . . no
C(8) C(7) H(14) 107.5 . . . no
C(8) C(7) H(15) 107.5 . . . no
H(14) C(7) H(15) 109.5 . . . no
C(7) C(8) C(9) 113.4(3) . . . yes
C(7) C(8) H(16) 108.5 . . . no
C(7) C(8) H(17) 108.5 . . . no
C(9) C(8) H(16) 108.5 . . . no
C(9) C(8) H(17) 108.5 . . . no
H(16) C(8) H(17) 109.5 . . . no
O(2) C(9) C(8) 109.3(3) . . . yes
O(2) C(9) H(18) 109.5 . . . no
O(2) C(9) H(19) 109.5 . . . no
C(8) C(9) H(18) 109.5 . . . no
C(8) C(9) H(19) 109.5 . . . no
H(18) C(9) H(19) 109.5 . . . no
O(2) C(10) H(20) 109.5 . . . no
O(2) C(10) H(21) 109.5 . . . no
O(2) C(10) H(22) 109.5 . . . no
H(20) C(10) H(21) 109.5 . . . no
H(20) C(10) H(22) 109.5 . . . no
H(21) C(10) H(22) 109.5 . . . no
P(2) C(11) C(12) 119.7(3) . . . yes
P(2) C(11) H(23) 106.9 . . . no
P(2) C(11) H(24) 106.9 . . . no
C(12) C(11) H(23) 106.9 . . . no
C(12) C(11) H(24) 106.9 . . . no
H(23) C(11) H(24) 109.5 . . . no
C(11) C(12) C(13) 113.1(3) . . . yes
C(11) C(12) H(25) 108.5 . . . no
C(11) C(12) H(26) 108.6 . . . no
C(13) C(12) H(25) 108.6 . . . no
C(13) C(12) H(26) 108.6 . . . no
H(25) C(12) H(26) 109.5 . . . no
O(3) C(13) C(12) 108.8(4) . . . yes
O(3) C(13) H(27) 109.6 . . . no
O(3) C(13) H(28) 109.6 . . . no
C(12) C(13) H(27) 109.6 . . . no
C(12) C(13) H(28) 109.6 . . . no
H(27) C(13) H(28) 109.5 . . . no
O(3) C(14) H(29) 109.5 . . . no
O(3) C(14) H(30) 109.5 . . . no
O(3) C(14) H(31) 109.4 . . . no
H(29) C(14) H(30) 109.5 . . . no
H(29) C(14) H(31) 109.4 . . . no
H(30) C(14) H(31) 109.5 . . . no
P(2) C(15) C(16) 119.5(3) . . . yes
P(2) C(15) H(32) 106.9 . . . no
P(2) C(15) H(33) 106.9 . . . no
C(16) C(15) H(32) 106.9 . . . no
C(16) C(15) H(33) 106.9 . . . no
H(32) C(15) H(33) 109.5 . . . no
C(15) C(16) C(17) 117.5(4) . . . yes
C(15) C(16) H(34) 107.5 . . . no
C(15) C(16) H(35) 107.4 . . . no
C(17) C(16) H(34) 107.5 . . . no
C(17) C(16) H(35) 107.4 . . . no
H(34) C(16) H(35) 109.5 . . . no
O(4) C(17) C(16) 113.7(4) . . . yes
O(4) C(17) H(36) 108.4 . . . no
O(4) C(17) H(37) 108.4 . . . no
C(16) C(17) H(36) 108.4 . . . no
C(16) C(17) H(37) 108.5 . . . no
H(36) C(17) H(37) 109.4 . . . no
O(4) C(18) H(38) 109.5 . . . no
O(4) C(18) H(39) 109.5 . . . no
O(4) C(18) H(40) 109.5 . . . no
H(38) C(18) H(39) 109.5 . . . no
H(38) C(18) H(40) 109.5 . . . no
H(39) C(18) H(40) 109.5 . . . no

loop_
_geom_bond_atom_site_label_1
_geom_bond_atom_site_label_2
_geom_bond_distance
_geom_bond_site_symmetry_1
_geom_bond_site_symmetry_2
_geom_bond_publ_flag
Fe Cl 2.3541(8) . . yes
Fe P(1) 2.2700(8) . . yes
Fe P(2) 2.2724(8) . . yes
P(1) C(1) 1.837(3) . . yes
P(1) C(3) 1.843(3) . . yes
P(1) C(7) 1.830(3) . . yes
P(2) C(2) 1.844(3) . . yes
P(2) C(11) 1.836(3) . . yes
P(2) C(15) 1.839(4) . . yes
O(1) C(5) 1.405(4) . . yes
O(1) C(6) 1.413(4) . . yes
O(2) C(9) 1.402(4) . . yes
O(2) C(10) 1.417(5) . . yes
O(3) C(13) 1.422(5) . . yes
O(3) C(14) 1.359(5) . . yes
O(4) C(17) 1.347(5) . . yes
O(4) C(18) 1.343(5) . . yes
C(1) C(2) 1.515(5) . . yes
C(1) H(1) 0.95 . . no
C(1) H(2) 0.95 . . no
C(2) H(3) 0.95 . . no
C(2) H(4) 0.95 . . no
C(3) C(4) 1.523(5) . . yes
C(3) H(5) 0.95 . . no
C(3) H(6) 0.95 . . no
C(4) C(5) 1.502(5) . . yes
C(4) H(7) 0.95 . . no
C(4) H(8) 0.95 . . no
C(5) H(9) 0.95 . . no
C(5) H(10) 0.95 . . no
C(6) H(11) 0.95 . . no
C(6) H(12) 0.95 . . no
C(6) H(13) 0.95 . . no
C(7) C(8) 1.526(4) . . yes
C(7) H(14) 0.95 . . no
C(7) H(15) 0.95 . . no
C(8) C(9) 1.505(5) . . yes
C(8) H(16) 0.95 . . no
C(8) H(17) 0.95 . . no
C(9) H(18) 0.95 . . no
C(9) H(19) 0.95 . . no
C(10) H(20) 0.95 . . no
C(10) H(21) 0.95 . . no
C(10) H(22) 0.95 . . no
C(11) C(12) 1.505(5) . . yes
C(11) H(23) 0.95 . . no
C(11) H(24) 0.95 . . no
C(12) C(13) 1.485(5) . . yes
C(12) H(25) 0.95 . . no
C(12) H(26) 0.95 . . no
C(13) H(27) 0.95 . . no
C(13) H(28) 0.95 . . no
C(14) H(29) 0.95 . . no
C(14) H(30) 0.95 . . no
C(14) H(31) 0.95 . . no
C(15) C(16) 1.491(5) . . yes
C(15) H(32) 0.95 . . no
C(15) H(33) 0.95 . . no
C(16) C(17) 1.447(5) . . yes
C(16) H(34) 0.95 . . no
C(16) H(35) 0.95 . . no
C(17) H(36) 0.95 . . no
C(17) H(37) 0.95 . . no
C(18) H(38) 0.95 . . no
C(18) H(39) 0.95 . . no
C(18) H(40) 0.95 . . no

loop_
_geom_contact_atom_site_label_1
_geom_contact_atom_site_label_2
_geom_contact_distance
_geom_contact_site_symmetry_1
_geom_contact_site_symmetry_2
_geom_contact_publ_flag
O(2) C(14) 3.421(5) . 3_666 no
O(2) C(18) 3.451(5) . 2_655 no
O(3) C(8) 3.507(4) . 5_445 no
O(3) C(9) 3.516(5) . 5_445 no
O(4) C(13) 3.489(5) . 3_666 no
O(4) C(12) 3.580(5) . 3_666 no

loop_
_geom_torsion_atom_site_label_1
_geom_torsion_atom_site_label_2
_geom_torsion_atom_site_label_3
_geom_torsion_atom_site_label_4
_geom_torsion_site_symmetry_1
_geom_torsion_site_symmetry_2
_geom_torsion_site_symmetry_3
_geom_torsion_site_symmetry_4
_geom_torsion
_geom_torsion_publ_flag
Fe P(1) C(1) C(2) . . . . -49.3(2) no
Fe P(1) C(3) C(4) . . . . 95.9(3) no
Fe P(1) C(7) C(8) . . . . 160.1(2) no
Fe P(2) C(2) C(1) . . . . -27.8(3) no
Fe P(2) C(11) C(12) . . . . -169.9(2) no
Fe P(2) C(15) C(16) . . . . -148.7(3) no
Cl Fe P(1) C(1) . . . . 115.0(1) no
Cl Fe P(1) C(3) . . . . -131.7(1) no
Cl Fe P(1) C(7) . . . . -0.1(1) no
Cl Fe P(2) C(2) . . . . -95.7(1) no
Cl Fe P(2) C(11) . . . . 149.8(1) no
Cl Fe P(2) C(15) . . . . 22.2(1) no
P(1) Fe P(1) C(1) . . 7_656 7_656 157.8(1) no
P(1) Fe P(1) C(3) . . 7_656 7_656 157.8(1) no
P(1) Fe P(1) C(7) . . 7_656 7_656 157.8(1) no
P(1) Fe P(2) C(2) . . . . -1.6(1) no
P(1) Fe P(2) C(11) . . . . -116.0(1) no
P(1) Fe P(2) C(15) . . . . 116.4(1) no
P(1) C(1) C(2) P(2) . . . . 48.8(3) no
P(1) C(3) C(4) C(5) . . . . -175.7(2) no
P(1) C(7) C(8) C(9) . . . . 166.0(2) no
P(2) Fe P(1) C(1) . . . . 24.7(1) no
P(2) Fe P(1) C(3) . . . . 138.0(1) no
P(2) Fe P(1) C(7) . . . . -90.4(1) no
P(2) Fe P(2) C(2) . . 7_656 7_656 -89.6(1) no
P(2) Fe P(2) C(11) . . 7_656 7_656 -89.6(1) no
P(2) Fe P(2) C(15) . . 7_656 7_656 -89.6(1) no
P(2) C(11) C(12) C(13) . . . . -169.0(3) no
P(2) C(15) C(16) C(17) . . . . -175.4(4) no
O(1) C(5) C(4) C(3) . . . . -171.6(3) no
O(2) C(9) C(8) C(7) . . . . 64.9(4) no
O(3) C(13) C(12) C(11) . . . . -176.2(3) no
O(4) C(17) C(16) C(15) . . . . 175.0(4) no
C(1) P(1) C(3) C(4) . . . . -147.7(3) no
C(1) P(1) C(7) C(8) . . . . 43.5(3) no
C(1) C(2) P(2) C(11) . . . . 95.2(3) no
C(1) C(2) P(2) C(15) . . . . -155.8(2) no
C(2) P(2) C(11) C(12) . . . . 71.4(3) no
C(2) P(2) C(15) C(16) . . . . -27.3(4) no
C(2) C(1) P(1) C(3) . . . . -178.6(2) no
C(2) C(1) P(1) C(7) . . . . 75.7(2) no
C(3) P(1) C(7) C(8) . . . . -59.6(3) no
C(4) C(3) P(1) C(7) . . . . -41.5(3) no
C(4) C(5) O(1) C(6) . . . . 172.1(3) no
C(8) C(9) O(2) C(10) . . . . 178.2(3) no
C(11) P(2) C(15) C(16) . . . . 79.1(4) no
C(12) C(11) P(2) C(15) . . . . -35.6(3) no
C(12) C(13) O(3) C(14) . . . . -172.8(4) no
C(16) C(17) O(4) C(18) . . . . 176.9(5) no
